data_4328352
loop_
_publ_author_name
'Hani El Moll'
'Anne Dolbecq'
'Isra\"el Martyr Mbomekalle'
'J\'er\^ome Marrot'
'Philippe Deniard'
'R\'emi Dessapt'
'Pierre Mialane'

_publ_contact_author
;
      Dr P. Mialane
      Institut Lavoisier, IREM, UMR CNRS 8180
      Universit\'e de Versailles Saint-Quentin-en-Yvelines
      45 Avenue des Etats Unis
      78035 Versailles cedex
      France
;
_publ_contact_author_email mialane@chimie.uvsq.fr
_publ_contact_author_fax '(33) 1 39 25 43 81'
_publ_contact_author_phone '(33) 1 39 25 43 83'
_publ_section_title
;
 Tuning the Photochromic Properties of Molybdenum Bisphosphonate
 Polyoxometalates
;
_journal_name_full 'Inorganic Chemistry'
_journal_page_first 2291
_journal_page_last 2302
_journal_paper_doi 10.1021/ic202299d
_journal_volume 51
_journal_year 2012
_chemical_formula_sum 'C10 H53.5 Cs1.25 K Mo6 N5.75 O39.25 P4'
_chemical_formula_weight 1787.34
_chemical_name_systematic
; 
 ? 
;
_space_group_IT_number 61
_symmetry_cell_setting orthorhombic
_symmetry_space_group_name_Hall '-P 2ac 2ab'
_symmetry_space_group_name_H-M 'P b c a'
_atom_sites_solution_hydrogens geom
_atom_sites_solution_primary direct
_atom_sites_solution_secondary difmap
_audit_creation_method SHELXL-97
_cell_angle_alpha 90.00
_cell_angle_beta 90.00
_cell_angle_gamma 90.00
_cell_formula_units_Z 8
_cell_length_a 18.8861(4)
_cell_length_b 17.0627(4)
_cell_length_c 31.6438(7)
_cell_measurement_reflns_used 9014
_cell_measurement_temperature 296(2)
_cell_measurement_theta_max 29.99
_cell_measurement_theta_min 2.21
_cell_volume 10197.1(4)
_computing_cell_refinement 'Bruker SAINT'
_computing_data_collection 'Bruker APEX2'
_computing_data_reduction 'Bruker SAINT'
_computing_molecular_graphics 'Bruker SHELXTL'
_computing_publication_material 'Bruker SHELXTL'
_computing_structure_refinement 'SHELXL-97 (Sheldrick, 1997)'
_computing_structure_solution 'SHELXS-97 (Sheldrick, 1990)'
_diffrn_ambient_temperature 296(2)
_diffrn_detector_area_resol_mean 512x512
_diffrn_measured_fraction_theta_full 0.998
_diffrn_measured_fraction_theta_max 0.998
_diffrn_measurement_device_type 'Bruker APEX-II CCD'
_diffrn_measurement_method '\f and \w scans'
_diffrn_radiation_monochromator graphite
_diffrn_radiation_source 'fine-focus sealed tube'
_diffrn_radiation_type MoK\a
_diffrn_radiation_wavelength 0.71073
_diffrn_reflns_av_R_equivalents 0.0525
_diffrn_reflns_av_sigmaI/netI 0.0345
_diffrn_reflns_limit_h_max 26
_diffrn_reflns_limit_h_min -22
_diffrn_reflns_limit_k_max 24
_diffrn_reflns_limit_k_min -23
_diffrn_reflns_limit_l_max 44
_diffrn_reflns_limit_l_min -44
_diffrn_reflns_number 136489
_diffrn_reflns_theta_full 30.02
_diffrn_reflns_theta_max 30.02
_diffrn_reflns_theta_min 1.29
_diffrn_standards_number 0
_exptl_absorpt_coefficient_mu 2.624
_exptl_absorpt_correction_T_max 0.9023
_exptl_absorpt_correction_T_min 0.5599
_exptl_absorpt_correction_type multi-scan
_exptl_absorpt_process_details 'SADABS (Sheldrick, V2.10)'
_exptl_crystal_colour colorless
_exptl_crystal_density_diffrn 2.328
_exptl_crystal_description parallelepiped
_exptl_crystal_F_000 6940
_exptl_crystal_size_max 0.25
_exptl_crystal_size_mid 0.12
_exptl_crystal_size_min 0.04
_refine_diff_density_max 1.262
_refine_diff_density_min -3.484
_refine_diff_density_rms 0.233
_refine_ls_extinction_method none
_refine_ls_goodness_of_fit_ref 1.160
_refine_ls_hydrogen_treatment constr
_refine_ls_matrix_type full
_refine_ls_number_parameters 657
_refine_ls_number_reflns 14871
_refine_ls_number_restraints 0
_refine_ls_restrained_S_all 1.160
_refine_ls_R_factor_all 0.0803
_refine_ls_R_factor_gt 0.0668
_refine_ls_shift/su_max 0.002
_refine_ls_shift/su_mean 0.000
_refine_ls_structure_factor_coef Fsqd
_refine_ls_weighting_details 'calc w=1/[\s^2^(Fo^2^)+(0.0546P)^2^+125.3508P] where P=(Fo^2^+2Fc^2^)/3'
_refine_ls_weighting_scheme calc
_refine_ls_wR_factor_gt 0.1567
_refine_ls_wR_factor_ref 0.1655
_reflns_number_gt 12791
_reflns_number_total 14871
_reflns_threshold_expression >2sigma(I)
_cod_data_source_file ic202299d_si_002_5.cif
_cod_data_source_block Mo6_Ale_1Cb
_cod_original_formula_sum 'C10 H53.50 Cs1.25 K Mo6 N5.75 O39.25 P4'
_cod_database_code 4328352

loop_
_symmetry_equiv_pos_as_xyz
'x, y, z'
'-x+1/2, -y, z+1/2'
'-x, y+1/2, -z+1/2'
'x+1/2, -y+1/2, -z'
'-x, -y, -z'
'x-1/2, y, -z-1/2'
'x, -y-1/2, z-1/2'
'-x-1/2, y-1/2, z'

loop_
_atom_site_label
_atom_site_type_symbol
_atom_site_fract_x
_atom_site_fract_y
_atom_site_fract_z
_atom_site_U_iso_or_equiv
_atom_site_adp_type
_atom_site_occupancy
_atom_site_symmetry_multiplicity
_atom_site_calc_flag
_atom_site_refinement_flags
Mo1 Mo 0.55153(2) 0.26286(2) 0.200262(11) 0.02798(8) Uani 1 1 d .
Mo2 Mo 0.523732(19) 0.081888(19) 0.219992(10) 0.02394(7) Uani 1 1 d .
Mo3 Mo 0.415063(18) 0.074555(19) 0.320222(10) 0.02180(7) Uani 1 1 d .
Mo4 Mo 0.278019(17) 0.130209(18) 0.393457(9) 0.01941(6) Uani 1 1 d .
Mo5 Mo 0.183458(17) 0.12282(2) 0.498672(10) 0.02331(7) Uani 1 1 d .
Mo6 Mo 0.301681(19) 0.11079(2) 0.570492(10) 0.02690(8) Uani 1 1 d .
P1 P 0.40105(5) 0.22941(5) 0.24975(3) 0.0206(2) Uani 1 1 d .
P2 P 0.53525(5) 0.22084(6) 0.30068(3) 0.0215(2) Uani 1 1 d .
P3 P 0.35058(5) 0.20706(5) 0.48559(3) 0.0197(2) Uani 1 1 d .
P4 P 0.34466(5) 0.03185(5) 0.47854(3) 0.01904(19) Uani 1 1 d .
O1 O 0.5147(2) 0.3089(2) 0.15791(10) 0.0448(9) Uani 1 1 d .
O2 O 0.63610(18) 0.2995(2) 0.20365(11) 0.0443(9) Uani 1 1 d .
O3 O 0.56772(16) 0.16137(17) 0.18074(9) 0.0295(7) Uani 1 1 d .
O4 O 0.50655(16) 0.32624(16) 0.24416(9) 0.0283(7) Uani 1 1 d .
O5 O 0.56589(14) 0.18347(16) 0.25948(8) 0.0240(6) Uani 1 1 d .
O6 O 0.44783(14) 0.19128(16) 0.21462(8) 0.0237(6) Uani 1 1 d .
O7 O 0.4790(2) 0.0346(2) 0.18056(10) 0.0404(9) Uani 1 1 d .
O8 O 0.59975(18) 0.02892(19) 0.22707(10) 0.0377(8) Uani 1 1 d .
O9 O 0.47183(16) 0.05479(16) 0.26641(9) 0.0279(7) Uani 1 1 d .
O10 O 0.46387(18) 0.01065(18) 0.35016(10) 0.0367(8) Uani 1 1 d .
O11 O 0.34651(17) 0.01810(18) 0.30260(10) 0.0353(8) Uani 1 1 d .
O12 O 0.36555(15) 0.12798(16) 0.36296(8) 0.0245(6) Uani 1 1 d .
O13 O 0.49790(14) 0.16086(16) 0.32824(8) 0.0230(6) Uani 1 1 d .
O14 O 0.37041(14) 0.16829(15) 0.27941(8) 0.0220(6) Uani 1 1 d .
O15 O 0.23581(15) 0.05869(17) 0.36538(8) 0.0281(7) Uani 1 1 d .
O16 O 0.24297(16) 0.21407(18) 0.37199(9) 0.0324(7) Uani 1 1 d .
O17 O 0.20998(14) 0.12752(16) 0.44255(8) 0.0240(6) Uani 1 1 d .
O18 O 0.32896(14) 0.04368(15) 0.43208(8) 0.0203(6) Uani 1 1 d .
O19 O 0.33402(14) 0.21084(15) 0.43885(8) 0.0215(6) Uani 1 1 d .
O20 O 0.12904(17) 0.2033(2) 0.50232(10) 0.0360(8) Uani 1 1 d .
O21 O 0.12554(17) 0.0458(2) 0.49802(10) 0.0372(8) Uani 1 1 d .
O22 O 0.20412(16) 0.11455(18) 0.56081(9) 0.0307(7) Uani 1 1 d .
O23 O 0.27813(14) 0.04059(16) 0.50711(8) 0.0234(6) Uani 1 1 d .
O24 O 0.28260(14) 0.19512(16) 0.51274(8) 0.0233(6) Uani 1 1 d .
O25 O 0.3153(2) 0.1841(2) 0.60552(10) 0.0480(10) Uani 1 1 d .
O26 O 0.3109(2) 0.0287(2) 0.60107(10) 0.0451(9) Uani 1 1 d .
O27 O 0.39397(15) 0.10927(17) 0.54268(8) 0.0264(7) Uani 1 1 d .
O28 O 0.34604(17) 0.28217(19) 0.23044(10) 0.0361(8) Uani 1 1 d .
O29 O 0.59132(17) 0.2678(2) 0.32255(10) 0.0372(8) Uani 1 1 d .
O30 O 0.39306(16) 0.27579(17) 0.50085(9) 0.0307(7) Uani 1 1 d .
O31 O 0.38215(15) -0.04430(16) 0.48694(9) 0.0273(7) Uani 1 1 d .
C1 C 0.4690(2) 0.2871(2) 0.27773(11) 0.0209(8) Uani 1 1 d .
C2 C 0.4409(2) 0.3497(2) 0.30801(12) 0.0252(9) Uani 1 1 d .
H2A H 0.4809 0.3749 0.3216 0.030 Uiso 1 1 calc R
H2B H 0.4163 0.3893 0.2916 0.030 Uiso 1 1 calc R
C3 C 0.3908(2) 0.3194(2) 0.34215(12) 0.0286(9) Uani 1 1 d .
H3A H 0.3473 0.3009 0.3292 0.034 Uiso 1 1 calc R
H3B H 0.4126 0.2757 0.3568 0.034 Uiso 1 1 calc R
C4 C 0.3743(2) 0.3836(2) 0.37312(14) 0.0339(10) Uani 1 1 d .
H4A H 0.4167 0.3967 0.3889 0.041 Uiso 1 1 calc R
H4B H 0.3594 0.4301 0.3579 0.041 Uiso 1 1 calc R
N5 N 0.31794(18) 0.35981(19) 0.40280(10) 0.0258(8) Uani 1 1 d .
H5A H 0.3289 0.3124 0.4134 0.031 Uiso 1 1 calc R
H5B H 0.2772 0.3549 0.3883 0.031 Uiso 1 1 calc R
C6 C 0.3064(3) 0.4148(3) 0.43838(14) 0.0359(11) Uani 1 1 d .
H6A H 0.3485 0.4176 0.4553 0.054 Uiso 1 1 calc R
H6B H 0.2677 0.3965 0.4554 0.054 Uiso 1 1 calc R
H6C H 0.2954 0.4659 0.4275 0.054 Uiso 1 1 calc R
C7 C 0.39756(19) 0.1163(2) 0.49722(11) 0.0219(8) Uani 1 1 d .
C8 C 0.47521(19) 0.1144(2) 0.48358(12) 0.0241(8) Uani 1 1 d .
H8A H 0.5014 0.1513 0.5009 0.029 Uiso 1 1 calc R
H8B H 0.4940 0.0626 0.4893 0.029 Uiso 1 1 calc R
C9 C 0.4888(2) 0.1337(3) 0.43725(13) 0.0339(11) Uani 1 1 d .
H9A H 0.4555 0.1046 0.4200 0.041 Uiso 1 1 calc R
H9B H 0.4799 0.1891 0.4328 0.041 Uiso 1 1 calc R
C10 C 0.5630(2) 0.1149(3) 0.42271(13) 0.0356(11) Uani 1 1 d .
H10A H 0.5698 0.0586 0.4233 0.043 Uiso 1 1 calc R
H10B H 0.5688 0.1324 0.3938 0.043 Uiso 1 1 calc R
N11 N 0.61746(19) 0.1528(2) 0.44956(12) 0.0307(9) Uani 1 1 d .
H11A H 0.6199 0.1267 0.4742 0.037 Uiso 1 1 calc R
H11B H 0.6032 0.2020 0.4554 0.037 Uiso 1 1 calc R
C12 C 0.6897(2) 0.1564(4) 0.43097(19) 0.0499(15) Uani 1 1 d .
H12A H 0.7055 0.1043 0.4243 0.075 Uiso 1 1 calc R
H12B H 0.7217 0.1797 0.4509 0.075 Uiso 1 1 calc R
H12C H 0.6887 0.1874 0.4057 0.075 Uiso 1 1 calc R
Cs1 Cs 0.60049(2) -0.06131(2) 0.313795(12) 0.05460(10) Uani 1 1 d .
Cs2 Cs 0.36693(10) -0.06976(11) 0.21957(6) 0.0674(5) Uani 0.25 1 d P
K1 K 0.21933(7) 0.13910(11) 0.27894(4) 0.0641(4) Uani 1 1 d .
O1W O 0.8533(3) 0.0962(3) 0.44877(14) 0.0605(13) Uani 1 1 d .
O2W O 0.5753(2) 0.1104(4) 0.09819(12) 0.0739(16) Uani 1 1 d .
O3W O 0.3844(3) 0.3220(3) 0.63218(13) 0.0743(14) Uani 1 1 d .
O4W O 0.4842(3) 0.2646(3) 0.56988(15) 0.0786(16) Uani 1 1 d .
O5W O 0.2297(2) 0.2068(3) 0.19067(17) 0.0728(15) Uani 1 1 d .
O6W O 0.4470(3) 0.8962(3) 0.41547(15) 0.0658(16) Uani 0.75 1 d P
O7W O 0.7331(2) -0.0919(3) 0.24538(17) 0.0720(15) Uani 1 1 d .
O8W O 0.1958(3) 0.3905(3) 0.35857(17) 0.0879(15) Uani 1 1 d .
O9W O 0.4869(3) 0.3698(3) 0.4617(2) 0.100(2) Uani 1 1 d .
O10W O 0.5875(4) 0.3059(4) 0.40490(18) 0.064(2) Uani 0.67 1 d P
O11W O 0.5275(5) 0.5016(5) 0.4202(3) 0.068(3) Uani 0.50 1 d P
O12W O 0.5107(5) 0.5260(6) 0.4578(4) 0.080(3) Uani 0.50 1 d P
O13W O 0.2842(8) 0.0534(10) 0.1626(5) 0.058(4) Uani 0.25 1 d P
O14W O 0.6072(7) 0.3898(7) 0.3736(4) 0.074(4) Uani 0.33 1 d P
O15W O 0.2497(11) 0.0484(12) 0.1809(8) 0.080(3) Uani 0.25 1 d P
O16W O 0.3793(9) 0.7690(11) 0.4224(6) 0.064(5) Uani 0.25 1 d P
O17W O 0.3417(11) 0.7967(11) 0.4270(8) 0.087(7) Uani 0.25 1 d P
O18W O 0.3453(11) -0.0060(11) 0.1321(9) 0.100(2) Uani 0.25 1 d P

loop_
_atom_site_aniso_label
_atom_site_aniso_U_11
_atom_site_aniso_U_22
_atom_site_aniso_U_33
_atom_site_aniso_U_23
_atom_site_aniso_U_13
_atom_site_aniso_U_12
Mo1 0.03653(17) 0.02424(14) 0.02316(14) 0.00008(12) 0.01112(13) -0.00608(14)
Mo2 0.03039(15) 0.02137(13) 0.02006(13) -0.00313(11) 0.00692(12) -0.00182(12)
Mo3 0.02573(14) 0.02033(13) 0.01934(12) 0.00254(11) 0.00513(11) 0.00018(12)
Mo4 0.02050(13) 0.02187(13) 0.01587(12) 0.00104(10) 0.00022(10) 0.00019(11)
Mo5 0.02039(13) 0.02902(15) 0.02054(13) -0.00356(12) 0.00493(11) 0.00071(12)
Mo6 0.02857(15) 0.03553(17) 0.01660(13) -0.00111(12) 0.00208(12) 0.00262(14)
P1 0.0227(4) 0.0215(4) 0.0175(4) 0.0026(3) -0.0003(3) -0.0008(3)
P2 0.0209(4) 0.0246(4) 0.0189(4) -0.0031(3) 0.0007(3) -0.0042(3)
P3 0.0198(4) 0.0195(4) 0.0198(4) -0.0003(3) -0.0014(3) -0.0004(3)
P4 0.0209(4) 0.0204(4) 0.0158(4) 0.0013(3) 0.0025(3) 0.0029(3)
O1 0.067(2) 0.0391(17) 0.0288(14) 0.0074(13) 0.0106(15) -0.0009(17)
O2 0.0432(17) 0.0412(17) 0.0485(18) -0.0088(15) 0.0213(15) -0.0155(15)
O3 0.0366(14) 0.0272(13) 0.0246(12) -0.0013(11) 0.0120(11) -0.0056(12)
O4 0.0353(14) 0.0244(12) 0.0252(12) -0.0001(11) 0.0093(11) -0.0056(12)
O5 0.0261(12) 0.0256(12) 0.0202(11) -0.0041(10) 0.0021(10) -0.0014(11)
O6 0.0266(12) 0.0239(12) 0.0207(11) 0.0008(10) 0.0017(10) -0.0034(11)
O7 0.0545(19) 0.0378(16) 0.0289(14) -0.0101(13) 0.0037(14) -0.0085(15)
O8 0.0401(16) 0.0333(15) 0.0397(16) -0.0071(13) 0.0104(14) 0.0045(14)
O9 0.0353(14) 0.0234(12) 0.0251(12) -0.0020(10) 0.0096(11) -0.0006(11)
O10 0.0433(17) 0.0325(14) 0.0343(15) 0.0114(12) 0.0089(13) 0.0111(13)
O11 0.0408(16) 0.0329(15) 0.0321(14) -0.0063(12) 0.0079(13) -0.0119(13)
O12 0.0271(12) 0.0224(12) 0.0241(12) 0.0017(10) 0.0043(10) -0.0018(11)
O13 0.0232(12) 0.0258(12) 0.0201(11) 0.0019(10) -0.0011(10) 0.0000(10)
O14 0.0205(11) 0.0238(12) 0.0217(11) 0.0027(10) 0.0009(10) -0.0022(10)
O15 0.0323(14) 0.0302(13) 0.0216(12) -0.0009(11) -0.0008(11) -0.0067(12)
O16 0.0319(14) 0.0320(14) 0.0333(14) 0.0028(12) -0.0030(12) 0.0058(12)
O17 0.0186(11) 0.0310(13) 0.0224(11) -0.0033(10) 0.0029(10) 0.0002(11)
O18 0.0238(12) 0.0211(11) 0.0162(10) 0.0047(9) 0.0012(9) 0.0023(10)
O19 0.0226(12) 0.0182(11) 0.0238(11) 0.0015(10) -0.0027(10) 0.0007(10)
O20 0.0322(15) 0.0386(16) 0.0373(15) -0.0083(13) -0.0025(13) 0.0060(13)
O21 0.0344(15) 0.0421(17) 0.0349(15) -0.0040(13) 0.0096(13) -0.0073(14)
O22 0.0324(14) 0.0374(15) 0.0225(12) -0.0031(12) 0.0074(11) 0.0013(13)
O23 0.0261(12) 0.0250(12) 0.0191(11) 0.0014(10) 0.0048(10) 0.0018(11)
O24 0.0243(12) 0.0244(12) 0.0211(11) -0.0033(10) 0.0007(10) 0.0012(10)
O25 0.0489(19) 0.065(2) 0.0304(15) -0.0217(15) 0.0011(14) -0.0010(18)
O26 0.052(2) 0.054(2) 0.0292(15) 0.0134(15) 0.0033(15) 0.0060(17)
O27 0.0261(13) 0.0356(14) 0.0174(11) 0.0016(11) -0.0014(10) 0.0028(12)
O28 0.0355(15) 0.0367(15) 0.0361(15) 0.0094(13) -0.0069(13) 0.0095(13)
O29 0.0309(15) 0.0472(17) 0.0336(15) -0.0120(14) -0.0028(13) -0.0079(14)
O30 0.0332(14) 0.0275(13) 0.0314(14) -0.0016(11) -0.0068(12) -0.0090(12)
O31 0.0302(13) 0.0262(12) 0.0254(12) 0.0042(11) 0.0027(11) 0.0107(11)
C1 0.0257(16) 0.0173(14) 0.0197(14) -0.0006(12) 0.0026(13) -0.0007(13)
C2 0.0345(19) 0.0176(15) 0.0236(16) -0.0021(13) 0.0065(15) -0.0011(15)
C3 0.038(2) 0.0204(16) 0.0274(17) -0.0025(14) 0.0140(16) -0.0013(15)
C4 0.043(2) 0.0225(17) 0.036(2) -0.0080(16) 0.0149(18) -0.0038(17)
N5 0.0306(16) 0.0231(14) 0.0238(14) -0.0051(12) 0.0001(13) 0.0057(13)
C6 0.048(2) 0.031(2) 0.0284(19) -0.0069(16) 0.0022(18) 0.0102(19)
C7 0.0197(15) 0.0255(16) 0.0205(15) 0.0057(13) -0.0028(13) 0.0002(13)
C8 0.0171(15) 0.0324(18) 0.0226(15) 0.0004(14) -0.0007(13) 0.0000(14)
C9 0.0236(18) 0.052(3) 0.0261(18) 0.0048(18) -0.0015(15) 0.0031(18)
C10 0.0271(19) 0.060(3) 0.0198(16) -0.0011(18) 0.0005(15) -0.002(2)
N11 0.0275(16) 0.0297(16) 0.0347(17) 0.0055(14) 0.0008(14) -0.0041(14)
C12 0.023(2) 0.063(3) 0.063(3) -0.008(3) 0.010(2) -0.011(2)
Cs1 0.0566(2) 0.0567(2) 0.05052(18) -0.00964(16) 0.00019(16) 0.00412(17)
Cs2 0.0682(10) 0.0640(10) 0.0700(10) -0.0036(8) 0.0020(8) 0.0002(8)
K1 0.0343(6) 0.1039(11) 0.0540(7) 0.0156(7) -0.0044(5) -0.0026(7)
O1W 0.074(3) 0.054(2) 0.053(2) -0.004(2) 0.000(2) 0.006(2)
O2W 0.047(2) 0.142(4) 0.0332(18) -0.009(2) 0.0063(17) 0.000(3)
O3W 0.094(3) 0.085(3) 0.044(2) 0.014(2) -0.033(2) -0.031(3)
O4W 0.089(3) 0.083(3) 0.064(3) 0.001(2) -0.032(2) -0.017(3)
O5W 0.050(2) 0.080(3) 0.088(3) -0.010(3) -0.011(2) 0.003(2)
O6W 0.122(4) 0.046(2) 0.030(2) 0.0090(19) 0.027(3) 0.045(3)
O7W 0.052(2) 0.074(3) 0.090(3) 0.004(3) 0.002(2) -0.017(2)
O8W 0.108(3) 0.038(2) 0.118(3) -0.010(2) -0.077(3) 0.014(2)
O9W 0.060(3) 0.052(2) 0.189(6) 0.032(3) 0.022(3) -0.013(2)
O10W 0.067(4) 0.090(5) 0.035(3) -0.011(3) -0.008(3) -0.021(4)
O11W 0.073(5) 0.059(5) 0.072(6) 0.006(4) -0.015(5) -0.018(4)
O12W 0.064(5) 0.061(5) 0.115(7) 0.019(5) -0.030(5) -0.002(4)
O13W 0.068(8) 0.054(8) 0.051(7) 0.005(7) -0.046(6) -0.021(7)
O14W 0.087(7) 0.048(6) 0.087(7) -0.033(5) -0.060(6) 0.027(6)
O15W 0.064(5) 0.061(5) 0.115(7) 0.019(5) -0.030(5) -0.002(4)
O16W 0.061(9) 0.069(10) 0.061(9) 0.019(8) -0.013(8) -0.034(8)
O17W 0.078(12) 0.039(9) 0.144(19) -0.011(11) -0.034(13) -0.017(9)
O18W 0.060(3) 0.052(2) 0.189(6) 0.032(3) 0.022(3) -0.013(2)

loop_
_atom_type_symbol
_atom_type_description
_atom_type_scat_dispersion_real
_atom_type_scat_dispersion_imag
_atom_type_scat_source
C C 0.0033 0.0016 'International Tables Vol C Tables 4.2.6.8 and 6.1.1.4'
H H 0.0000 0.0000 'International Tables Vol C Tables 4.2.6.8 and 6.1.1.4'
N N 0.0061 0.0033 'International Tables Vol C Tables 4.2.6.8 and 6.1.1.4'
O O 0.0106 0.0060 'International Tables Vol C Tables 4.2.6.8 and 6.1.1.4'
P P 0.1023 0.0942 'International Tables Vol C Tables 4.2.6.8 and 6.1.1.4'
Mo Mo -1.6832 0.6857 'International Tables Vol C Tables 4.2.6.8 and 6.1.1.4'
K K 0.2009 0.2494 'International Tables Vol C Tables 4.2.6.8 and 6.1.1.4'
Cs Cs -0.3680 2.1192 'International Tables Vol C Tables 4.2.6.8 and 6.1.1.4'

loop_
_geom_angle_atom_site_label_1
_geom_angle_atom_site_label_2
_geom_angle_atom_site_label_3
_geom_angle
_geom_angle_site_symmetry_1
_geom_angle_site_symmetry_3
O1 Mo1 O2 105.09(18) . .
O1 Mo1 O3 103.59(15) . .
O2 Mo1 O3 101.91(15) . .
O1 Mo1 O4 97.27(15) . .
O2 Mo1 O4 99.10(15) . .
O3 Mo1 O4 145.18(12) . .
O1 Mo1 O5 161.81(15) . .
O2 Mo1 O5 93.06(14) . .
O3 Mo1 O5 72.96(11) . .
O4 Mo1 O5 78.50(10) . .
O1 Mo1 O6 92.97(15) . .
O2 Mo1 O6 161.92(14) . .
O3 Mo1 O6 73.63(11) . .
O4 Mo1 O6 77.77(11) . .
O5 Mo1 O6 68.86(9) . .
O1 Mo1 Mo2 122.23(12) . .
O2 Mo1 Mo2 119.51(12) . .
O3 Mo1 Mo2 36.24(9) . .
O4 Mo1 Mo2 108.94(8) . .
O5 Mo1 Mo2 45.51(7) . .
O6 Mo1 Mo2 47.42(7) . .
O1 Mo1 K1 136.16(13) . 6_656
O2 Mo1 K1 54.99(12) . 6_656
O3 Mo1 K1 54.14(10) . 6_656
O4 Mo1 K1 122.53(9) . 6_656
O5 Mo1 K1 56.59(7) . 6_656
O6 Mo1 K1 111.47(7) . 6_656
Mo2 Mo1 K1 64.74(3) . 6_656
O1 Mo1 Cs2 108.51(12) . 3_655
O2 Mo1 Cs2 50.33(12) . 3_655
O3 Mo1 Cs2 141.91(10) . 3_655
O4 Mo1 Cs2 48.79(9) . 3_655
O5 Mo1 Cs2 82.20(7) . 3_655
O6 Mo1 Cs2 123.53(7) . 3_655
Mo2 Mo1 Cs2 127.70(3) . 3_655
K1 Mo1 Cs2 88.13(4) 6_656 3_655
O1 Mo1 Cs1 45.87(12) . 3_655
O2 Mo1 Cs1 112.58(12) . 3_655
O3 Mo1 Cs1 138.15(9) . 3_655
O4 Mo1 Cs1 51.65(8) . 3_655
O5 Mo1 Cs1 125.72(7) . 3_655
O6 Mo1 Cs1 79.70(7) . 3_655
Mo2 Mo1 Cs1 127.041(14) . 3_655
K1 Mo1 Cs1 167.01(3) 6_656 3_655
Cs2 Mo1 Cs1 79.89(3) 3_655 3_655
O7 Mo2 O8 105.13(16) . .
O7 Mo2 O9 101.70(15) . .
O8 Mo2 O9 102.21(14) . .
O7 Mo2 O3 94.07(14) . .
O8 Mo2 O3 95.17(14) . .
O9 Mo2 O3 152.45(12) . .
O7 Mo2 O5 158.64(14) . .
O8 Mo2 O5 92.11(13) . .
O9 Mo2 O5 86.51(11) . .
O3 Mo2 O5 71.50(10) . .
O7 Mo2 O6 91.17(14) . .
O8 Mo2 O6 159.54(13) . .
O9 Mo2 O6 86.11(11) . .
O3 Mo2 O6 70.98(11) . .
O5 Mo2 O6 69.53(9) . .
O7 Mo2 Mo1 113.24(11) . .
O8 Mo2 Mo1 113.47(11) . .
O9 Mo2 Mo1 119.37(9) . .
O3 Mo2 Mo1 33.10(8) . .
O5 Mo2 Mo1 46.75(7) . .
O6 Mo2 Mo1 47.23(7) . .
O7 Mo2 K1 127.21(12) . 6_656
O8 Mo2 K1 47.37(11) . 6_656
O9 Mo2 K1 125.22(10) . 6_656
O3 Mo2 K1 55.65(9) . 6_656
O5 Mo2 K1 57.54(7) . 6_656
O6 Mo2 K1 112.69(7) . 6_656
Mo1 Mo2 K1 66.16(3) . 6_656
O7 Mo2 Cs2 46.77(12) . .
O8 Mo2 Cs2 106.54(12) . .
O9 Mo2 Cs2 55.37(9) . .
O3 Mo2 Cs2 138.60(9) . .
O5 Mo2 Cs2 139.90(7) . .
O6 Mo2 Cs2 93.60(7) . .
Mo1 Mo2 Cs2 139.40(3) . .
K1 Mo2 Cs2 153.66(4) 6_656 .
O7 Mo2 Cs1 114.92(12) . .
O8 Mo2 Cs1 45.20(11) . .
O9 Mo2 Cs1 57.14(9) . .
O3 Mo2 Cs1 134.35(9) . .
O5 Mo2 Cs1 86.16(7) . .
O6 Mo2 Cs1 137.46(6) . .
Mo1 Mo2 Cs1 131.161(13) . .
K1 Mo2 Cs1 78.73(3) 6_656 .
Cs2 Mo2 Cs1 82.93(3) . .
O11 Mo3 O10 103.27(16) . .
O11 Mo3 O12 97.54(14) . .
O10 Mo3 O12 100.28(13) . .
O11 Mo3 O9 91.87(13) . .
O10 Mo3 O9 94.22(13) . .
O12 Mo3 O9 160.37(11) . .
O11 Mo3 O13 166.10(13) . .
O10 Mo3 O13 88.81(13) . .
O12 Mo3 O13 86.86(11) . .
O9 Mo3 O13 80.24(11) . .
O11 Mo3 O14 85.90(13) . .
O10 Mo3 O14 169.60(13) . .
O12 Mo3 O14 83.12(11) . .
O9 Mo3 O14 80.41(10) . .
O13 Mo3 O14 81.53(10) . .
O11 Mo3 K1 50.17(11) . .
O10 Mo3 K1 146.90(11) . .
O12 Mo3 K1 69.40(9) . .
O9 Mo3 K1 104.71(9) . .
O13 Mo3 K1 120.66(8) . .
O14 Mo3 K1 43.48(7) . .
O11 Mo3 Cs2 40.92(11) . .
O10 Mo3 Cs2 99.53(11) . .
O12 Mo3 Cs2 137.29(9) . .
O9 Mo3 Cs2 51.18(9) . .
O13 Mo3 Cs2 130.99(7) . .
O14 Mo3 Cs2 84.11(7) . .
K1 Mo3 Cs2 73.37(4) . .
O11 Mo3 Cs1 107.74(11) . .
O10 Mo3 Cs1 39.45(11) . .
O12 Mo3 Cs1 135.76(8) . .
O9 Mo3 Cs1 55.31(8) . .
O13 Mo3 Cs1 77.21(7) . .
O14 Mo3 Cs1 133.23(7) . .
K1 Mo3 Cs1 152.82(3) . .
Cs2 Mo3 Cs1 79.47(3) . .
O15 Mo4 O16 102.12(14) . .
O15 Mo4 O12 97.28(13) . .
O16 Mo4 O12 98.63(13) . .
O15 Mo4 O17 95.00(12) . .
O16 Mo4 O17 94.48(13) . .
O12 Mo4 O17 159.73(11) . .
O15 Mo4 O18 90.79(12) . .
O16 Mo4 O18 166.49(12) . .
O12 Mo4 O18 83.46(11) . .
O17 Mo4 O18 80.28(10) . .
O15 Mo4 O19 171.00(11) . .
O16 Mo4 O19 85.66(12) . .
O12 Mo4 O19 85.88(11) . .
O17 Mo4 O19 79.73(10) . .
O18 Mo4 O19 81.17(9) . .
O15 Mo4 K1 52.76(10) . .
O16 Mo4 K1 58.39(10) . .
O12 Mo4 K1 76.79(8) . .
O17 Mo4 K1 123.42(8) . .
O18 Mo4 K1 134.68(7) . .
O19 Mo4 K1 136.23(7) . .
O21 Mo5 O20 103.42(16) . .
O21 Mo5 O17 101.26(14) . .
O20 Mo5 O17 101.07(14) . .
O21 Mo5 O22 94.71(14) . .
O20 Mo5 O22 96.12(14) . .
O17 Mo5 O22 153.03(12) . .
O21 Mo5 O24 160.24(13) . .
O20 Mo5 O24 92.61(13) . .
O17 Mo5 O24 86.66(11) . .
O22 Mo5 O24 71.84(11) . .
O21 Mo5 O23 91.73(13) . .
O20 Mo5 O23 161.63(13) . .
O17 Mo5 O23 85.81(11) . .
O22 Mo5 O23 72.00(11) . .
O24 Mo5 O23 70.62(10) . .
O21 Mo5 Mo6 114.00(11) . .
O20 Mo5 Mo6 114.95(11) . .
O17 Mo5 Mo6 119.84(8) . .
O22 Mo5 Mo6 33.19(9) . .
O24 Mo5 Mo6 47.41(7) . .
O23 Mo5 Mo6 48.02(7) . .
O25 Mo6 O26 102.66(18) . .
O25 Mo6 O22 103.40(16) . .
O26 Mo6 O22 102.77(16) . .
O25 Mo6 O27 99.79(15) . .
O26 Mo6 O27 98.80(15) . .
O22 Mo6 O27 143.76(12) . .
O25 Mo6 O24 94.60(14) . .
O26 Mo6 O24 162.74(14) . .
O22 Mo6 O24 72.59(11) . .
O27 Mo6 O24 78.17(10) . .
O25 Mo6 O23 162.55(14) . .
O26 Mo6 O23 94.79(14) . .
O22 Mo6 O23 72.22(11) . .
O27 Mo6 O23 77.30(10) . .
O24 Mo6 O23 67.94(9) . .
O25 Mo6 Mo5 121.69(13) . .
O26 Mo6 Mo5 121.75(13) . .
O22 Mo6 Mo5 36.06(9) . .
O27 Mo6 Mo5 107.72(8) . .
O24 Mo6 Mo5 45.65(7) . .
O23 Mo6 Mo5 45.67(7) . .
O25 Mo6 Cs1 60.58(13) . 5_656
O26 Mo6 Cs1 45.22(12) . 5_656
O22 Mo6 Cs1 125.83(9) . 5_656
O27 Mo6 Cs1 89.86(8) . 5_656
O24 Mo6 Cs1 150.43(7) . 5_656
O23 Mo6 Cs1 135.93(7) . 5_656
Mo5 Mo6 Cs1 160.742(14) . 5_656
O28 P1 O14 113.52(17) . .
O28 P1 O6 110.55(17) . .
O14 P1 O6 111.69(15) . .
O28 P1 C1 110.85(18) . .
O14 P1 C1 109.58(15) . .
O6 P1 C1 99.84(16) . .
O28 P1 Cs1 43.49(13) . 3_655
O14 P1 Cs1 154.09(11) . 3_655
O6 P1 Cs1 91.02(10) . 3_655
C1 P1 Cs1 77.01(11) . 3_655
O29 P2 O13 115.05(17) . .
O29 P2 O5 110.01(17) . .
O13 P2 O5 112.11(15) . .
O29 P2 C1 109.59(18) . .
O13 P2 C1 108.99(16) . .
O5 P2 C1 100.02(16) . .
O29 P2 Cs2 44.16(14) . 3_655
O13 P2 Cs2 153.16(11) . 3_655
O5 P2 Cs2 93.37(11) . 3_655
C1 P2 Cs2 72.96(12) . 3_655
O30 P3 O19 113.07(16) . .
O30 P3 O24 111.41(16) . .
O19 P3 O24 111.97(15) . .
O30 P3 C7 109.81(17) . .
O19 P3 C7 109.53(16) . .
O24 P3 C7 100.29(16) . .
O31 P4 O18 112.29(15) . .
O31 P4 O23 111.14(16) . .
O18 P4 O23 113.18(15) . .
O31 P4 C7 111.24(17) . .
O18 P4 C7 108.20(16) . .
O23 P4 C7 100.12(16) . .
Mo1 O1 Cs1 111.92(15) . 3_655
Mo1 O2 K1 98.95(14) . 6_656
Mo1 O2 Cs2 106.02(15) . 3_655
K1 O2 Cs2 117.35(12) 6_656 3_655
Mo1 O3 Mo2 110.66(14) . .
Mo1 O3 K1 97.28(12) . 6_656
Mo2 O3 K1 92.51(11) . 6_656
C1 O4 Mo1 118.8(2) . .
C1 O4 Cs2 111.2(2) . 3_655
Mo1 O4 Cs2 103.76(12) . 3_655
C1 O4 Cs1 111.9(2) . 3_655
Mo1 O4 Cs1 101.01(10) . 3_655
Cs2 O4 Cs1 109.37(9) 3_655 3_655
P2 O5 Mo2 129.65(16) . .
P2 O5 Mo1 113.01(14) . .
Mo2 O5 Mo1 87.74(9) . .
P2 O5 K1 137.86(14) . 6_656
Mo2 O5 K1 85.93(8) . 6_656
Mo1 O5 K1 86.45(8) . 6_656
P1 O6 Mo1 113.09(14) . .
P1 O6 Mo2 128.45(15) . .
Mo1 O6 Mo2 85.35(9) . .
Mo2 O7 Cs2 108.97(14) . .
Mo2 O8 K1 107.32(15) . 6_656
Mo2 O8 Cs1 112.10(14) . .
K1 O8 Cs1 111.43(11) 6_656 .
Mo2 O9 Mo3 155.76(16) . .
Mo2 O9 Cs2 97.21(11) . .
Mo3 O9 Cs2 99.66(11) . .
Mo2 O9 Cs1 96.67(11) . .
Mo3 O9 Cs1 95.83(10) . .
Cs2 O9 Cs1 104.44(8) . .
Mo3 O10 Cs1 119.85(14) . .
Mo3 O11 Cs2 117.57(15) . .
Mo3 O11 K1 106.08(14) . .
Cs2 O11 K1 101.94(10) . .
Mo3 O12 Mo4 143.30(16) . .
P2 O13 Mo3 136.65(16) . .
P1 O14 Mo3 135.18(16) . .
P1 O14 K1 119.37(14) . .
Mo3 O14 K1 104.67(10) . .
Mo4 O15 K1 101.02(12) . .
Mo4 O16 K1 94.79(12) . .
Mo5 O17 Mo4 156.14(15) . .
P4 O18 Mo4 137.17(16) . .
P3 O19 Mo4 133.98(15) . .
Mo6 O22 Mo5 110.75(14) . .
P4 O23 Mo5 128.48(15) . .
P4 O23 Mo6 112.80(14) . .
Mo5 O23 Mo6 86.31(9) . .
P3 O24 Mo5 129.64(15) . .
P3 O24 Mo6 112.45(14) . .
Mo5 O24 Mo6 86.94(9) . .
Mo6 O25 Cs1 95.74(16) . 5_656
Mo6 O26 Cs1 112.61(17) . 5_656
C7 O27 Mo6 119.3(2) . .
P1 O28 Cs1 117.51(16) . 3_655
P2 O29 Cs2 116.65(17) . 3_655
O4 C1 C2 108.0(3) . .
O4 C1 P2 103.9(2) . .
C2 C1 P2 114.8(3) . .
O4 C1 P1 103.6(2) . .
C2 C1 P1 115.6(3) . .
P2 C1 P1 109.58(18) . .
C3 C2 C1 114.9(3) . .
C3 C2 H2A 108.5 . .
C1 C2 H2A 108.5 . .
C3 C2 H2B 108.5 . .
C1 C2 H2B 108.5 . .
H2A C2 H2B 107.5 . .
C4 C3 C2 110.0(3) . .
C4 C3 H3A 109.7 . .
C2 C3 H3A 109.7 . .
C4 C3 H3B 109.7 . .
C2 C3 H3B 109.7 . .
H3A C3 H3B 108.2 . .
N5 C4 C3 111.3(3) . .
N5 C4 H4A 109.4 . .
C3 C4 H4A 109.4 . .
N5 C4 H4B 109.4 . .
C3 C4 H4B 109.4 . .
H4A C4 H4B 108.0 . .
C4 N5 C6 114.6(3) . .
C4 N5 H5A 108.6 . .
C6 N5 H5A 108.6 . .
C4 N5 H5B 108.6 . .
C6 N5 H5B 108.6 . .
H5A N5 H5B 107.6 . .
N5 C6 H6A 109.5 . .
N5 C6 H6B 109.5 . .
H6A C6 H6B 109.5 . .
N5 C6 H6C 109.5 . .
H6A C6 H6C 109.5 . .
H6B C6 H6C 109.5 . .
O27 C7 C8 108.9(3) . .
O27 C7 P3 104.4(2) . .
C8 C7 P3 115.3(3) . .
O27 C7 P4 103.2(2) . .
C8 C7 P4 114.3(3) . .
P3 C7 P4 109.53(19) . .
C9 C8 C7 115.4(3) . .
C9 C8 H8A 108.4 . .
C7 C8 H8A 108.4 . .
C9 C8 H8B 108.4 . .
C7 C8 H8B 108.4 . .
H8A C8 H8B 107.5 . .
C10 C9 C8 113.8(3) . .
C10 C9 H9A 108.8 . .
C8 C9 H9A 108.8 . .
C10 C9 H9B 108.8 . .
C8 C9 H9B 108.8 . .
H9A C9 H9B 107.7 . .
N11 C10 C9 112.2(4) . .
N11 C10 H10A 109.2 . .
C9 C10 H10A 109.2 . .
N11 C10 H10B 109.2 . .
C9 C10 H10B 109.2 . .
H10A C10 H10B 107.9 . .
C10 N11 C12 115.4(4) . .
C10 N11 H11A 108.4 . .
C12 N11 H11A 108.4 . .
C10 N11 H11B 108.4 . .
C12 N11 H11B 108.4 . .
H11A N11 H11B 107.5 . .
N11 C12 H12A 109.5 . .
N11 C12 H12B 109.5 . .
H12A C12 H12B 109.5 . .
N11 C12 H12C 109.5 . .
H12A C12 H12C 109.5 . .
H12B C12 H12C 109.5 . .
O10 Cs1 O8 97.30(8) . .
O10 Cs1 O28 139.93(8) . 3_645
O8 Cs1 O28 91.62(8) . 3_645
O10 Cs1 O26 93.09(9) . 5_656
O8 Cs1 O26 130.35(9) . 5_656
O28 Cs1 O26 110.39(9) 3_645 5_656
O10 Cs1 O1 66.77(9) . 3_645
O8 Cs1 O1 125.03(9) . 3_645
O28 Cs1 O1 76.14(9) 3_645 3_645
O26 Cs1 O1 103.69(9) 5_656 3_645
O10 Cs1 O4 85.82(8) . 3_645
O8 Cs1 O4 78.42(8) . 3_645
O28 Cs1 O4 57.82(7) 3_645 3_645
O26 Cs1 O4 150.95(8) 5_656 3_645
O1 Cs1 O4 49.47(7) 3_645 3_645
O10 Cs1 O7W 158.33(11) . .
O8 Cs1 O7W 61.06(11) . .
O28 Cs1 O7W 49.27(10) 3_645 .
O26 Cs1 O7W 100.31(11) 5_656 .
O1 Cs1 O7W 125.14(11) 3_645 .
O4 Cs1 O7W 90.47(10) 3_645 .
O10 Cs1 O15W 117.3(4) . 6_656
O8 Cs1 O15W 77.1(4) . 6_656
O28 Cs1 O15W 102.8(4) 3_645 6_656
O26 Cs1 O15W 55.3(4) 5_656 6_656
O1 Cs1 O15W 157.7(4) 3_645 6_656
O4 Cs1 O15W 148.1(4) 3_645 6_656
O7W Cs1 O15W 59.8(4) . 6_656
O10 Cs1 O9 49.33(7) . .
O8 Cs1 O9 48.83(8) . .
O28 Cs1 O9 120.72(7) 3_645 .
O26 Cs1 O9 128.75(8) 5_656 .
O1 Cs1 O9 92.25(8) 3_645 .
O4 Cs1 O9 70.55(7) 3_645 .
O7W Cs1 O9 109.43(10) . .
O15W Cs1 O9 106.8(4) 6_656 .
O10 Cs1 O25 109.34(8) . 5_656
O8 Cs1 O25 152.73(8) . 5_656
O28 Cs1 O25 71.87(8) 3_645 5_656
O26 Cs1 O25 44.80(9) 5_656 5_656
O1 Cs1 O25 73.01(9) 3_645 5_656
O4 Cs1 O25 108.50(8) 3_645 5_656
O7W Cs1 O25 92.09(11) . 5_656
O15W Cs1 O25 85.4(4) 6_656 5_656
O9 Cs1 O25 158.39(7) . 5_656
O10 Cs1 P1 121.65(6) . 3_645
O8 Cs1 P1 89.91(6) . 3_645
O28 Cs1 P1 19.00(6) 3_645 3_645
O26 Cs1 P1 124.39(7) 5_656 3_645
O1 Cs1 P1 62.23(6) 3_645 3_645
O4 Cs1 P1 39.19(5) 3_645 3_645
O7W Cs1 P1 63.43(9) . 3_645
O15W Cs1 P1 120.8(4) 6_656 3_645
O9 Cs1 P1 106.26(5) . 3_645
O25 Cs1 P1 81.20(6) 5_656 3_645
O10 Cs1 Mo2 74.77(6) . .
O8 Cs1 Mo2 22.70(6) . .
O28 Cs1 Mo2 107.06(6) 3_645 .
O26 Cs1 Mo2 133.24(7) 5_656 .
O1 Cs1 Mo2 111.72(7) 3_645 .
O4 Cs1 Mo2 74.40(5) 3_645 .
O7W Cs1 Mo2 83.66(9) . .
O15W Cs1 Mo2 90.1(4) 6_656 .
O9 Cs1 Mo2 26.19(5) . .
O25 Cs1 Mo2 174.93(6) 5_656 .
P1 Cs1 Mo2 99.278(16) 3_645 .
O7W Cs2 O18W 107.0(4) 6_556 .
O7W Cs2 O7 151.15(14) 6_556 .
O18W Cs2 O7 60.4(4) . .
O7W Cs2 O11 66.98(13) 6_556 .
O18W Cs2 O11 126.8(4) . .
O7 Cs2 O11 98.65(10) . .
O7W Cs2 O14W 119.8(3) 6_556 3_645
O18W Cs2 O14W 38.5(5) . 3_645
O7 Cs2 O14W 68.2(2) . 3_645
O11 Cs2 O14W 163.5(2) . 3_645
O7W Cs2 O29 105.91(13) 6_556 3_645
O18W Cs2 O29 87.9(4) . 3_645
O7 Cs2 O29 99.71(10) . 3_645
O11 Cs2 O29 145.32(11) . 3_645
O14W Cs2 O29 50.2(2) 3_645 3_645
O7W Cs2 O13W 82.5(3) 6_556 .
O18W Cs2 O13W 34.0(5) . .
O7 Cs2 O13W 74.0(3) . .
O11 Cs2 O13W 95.8(3) . .
O14W Cs2 O13W 71.5(4) 3_645 .
O29 Cs2 O13W 117.5(3) 3_645 .
O7W Cs2 O4 117.44(13) 6_556 3_645
O18W Cs2 O4 129.5(4) . 3_645
O7 Cs2 O4 87.15(10) . 3_645
O11 Cs2 O4 93.33(9) . 3_645
O14W Cs2 O4 95.8(2) 3_645 3_645
O29 Cs2 O4 58.63(8) 3_645 3_645
O13W Cs2 O4 160.0(3) . 3_645
O7W Cs2 O15W 67.3(4) 6_556 .
O18W Cs2 O15W 48.1(6) . .
O7 Cs2 O15W 87.6(4) . .
O11 Cs2 O15W 86.2(4) . .
O14W Cs2 O15W 83.4(5) 3_645 .
O29 Cs2 O15W 123.7(4) 3_645 .
O13W Cs2 O15W 15.6(5) . .
O4 Cs2 O15W 174.6(4) 3_645 .
O7W Cs2 O9 117.29(13) 6_556 .
O18W Cs2 O9 105.4(4) . .
O7 Cs2 O9 51.51(8) . .
O11 Cs2 O9 50.58(8) . .
O14W Cs2 O9 119.1(3) 3_645 .
O29 Cs2 O9 127.50(10) 3_645 .
O13W Cs2 O9 97.2(3) . .
O4 Cs2 O9 75.16(8) 3_645 .
O15W Cs2 O9 100.5(4) . .
O7W Cs2 O2 66.38(13) 6_556 3_645
O18W Cs2 O2 157.2(4) . 3_645
O7 Cs2 O2 135.22(11) . 3_645
O11 Cs2 O2 72.28(9) . 3_645
O14W Cs2 O2 124.0(2) 3_645 3_645
O29 Cs2 O2 73.94(9) 3_645 3_645
O13W Cs2 O2 148.9(3) . 3_645
O4 Cs2 O2 51.08(8) 3_645 3_645
O15W Cs2 O2 133.5(4) . 3_645
O9 Cs2 O2 96.68(9) . 3_645
O7W Cs2 Mo2 140.45(12) 6_556 .
O18W Cs2 Mo2 82.4(4) . .
O7 Cs2 Mo2 24.26(6) . .
O11 Cs2 Mo2 76.63(7) . .
O14W Cs2 Mo2 91.8(2) 3_645 .
O29 Cs2 Mo2 112.88(8) 3_645 .
O13W Cs2 Mo2 86.4(3) . .
O4 Cs2 Mo2 78.51(7) 3_645 .
O15W Cs2 Mo2 96.1(4) . .
O9 Cs2 Mo2 27.42(5) . .
O2 Cs2 Mo2 117.09(8) 3_645 .
O14 K1 O8 149.95(11) . 6_556
O14 K1 O5W 82.85(11) . .
O8 K1 O5W 103.50(12) 6_556 .
O14 K1 O15 88.42(8) . .
O8 K1 O15 81.39(9) 6_556 .
O5W K1 O15 169.60(12) . .
O14 K1 O3 150.51(9) . 6_556
O8 K1 O3 53.67(9) 6_556 6_556
O5W K1 O3 112.67(11) . 6_556
O15 K1 O3 77.65(8) . 6_556
O14 K1 O2 109.60(10) . 6_556
O8 K1 O2 100.39(10) 6_556 6_556
O5W K1 O2 82.22(12) . 6_556
O15 K1 O2 106.13(9) . 6_556
O3 K1 O2 51.90(8) 6_556 6_556
O14 K1 O5 147.66(9) . 6_556
O8 K1 O5 55.78(8) 6_556 6_556
O5W K1 O5 67.79(10) . 6_556
O15 K1 O5 121.98(8) . 6_556
O3 K1 O5 46.44(7) 6_556 6_556
O2 K1 O5 54.89(8) 6_556 6_556
O14 K1 O16 77.98(8) . .
O8 K1 O16 114.60(10) 6_556 .
O5W K1 O16 132.72(13) . .
O15 K1 O16 49.78(8) . .
O3 K1 O16 73.16(8) 6_556 .
O2 K1 O16 64.80(9) 6_556 .
O5 K1 O16 111.88(8) 6_556 .
O14 K1 O11 51.74(8) . .
O8 K1 O11 100.13(10) 6_556 .
O5W K1 O11 113.97(11) . .
O15 K1 O11 55.79(8) . .
O3 K1 O11 130.74(9) 6_556 .
O2 K1 O11 149.81(10) 6_556 .
O5 K1 O11 153.73(9) 6_556 .
O16 K1 O11 86.54(8) . .
O14 K1 Mo4 73.38(6) . .
O8 K1 Mo4 105.09(8) 6_556 .
O5W K1 Mo4 151.34(11) . .
O15 K1 Mo4 26.22(5) . .
O3 K1 Mo4 83.32(6) 6_556 .
O2 K1 Mo4 90.76(7) 6_556 .
O5 K1 Mo4 129.10(6) 6_556 .
O16 K1 Mo4 26.81(5) . .
O11 K1 Mo4 62.55(6) . .
O14 K1 Mo2 175.03(8) . 6_556
O8 K1 Mo2 25.31(7) 6_556 6_556
O5W K1 Mo2 99.68(9) . 6_556
O15 K1 Mo2 88.62(6) . 6_556
O3 K1 Mo2 31.85(5) 6_556 6_556
O2 K1 Mo2 75.08(7) 6_556 6_556
O5 K1 Mo2 36.53(5) 6_556 6_556
O16 K1 Mo2 103.06(6) . 6_556
O11 K1 Mo2 123.33(8) . 6_556
Mo4 K1 Mo2 105.30(3) . 6_556
O14 K1 Mo1 135.48(8) . 6_556
O8 K1 Mo1 74.39(7) 6_556 6_556
O5W K1 Mo1 90.11(10) . 6_556
O15 K1 Mo1 100.10(7) . 6_556
O3 K1 Mo1 28.58(5) 6_556 6_556
O2 K1 Mo1 26.06(6) 6_556 6_556
O5 K1 Mo1 36.96(5) 6_556 6_556
O16 K1 Mo1 75.08(6) . 6_556
O11 K1 Mo1 155.87(7) . 6_556
Mo4 K1 Mo1 95.67(3) . 6_556
Mo2 K1 Mo1 49.106(18) 6_556 6_556
Cs2 O7W Cs1 113.56(18) 6_656 .
O15W O13W O18W 140(2) . .
O15W O13W Cs2 85.8(18) . .
O18W O13W Cs2 67.7(10) . .
O10W O14W Cs2 138.5(6) . 3_655
O13W O15W Cs2 78.6(17) . .
O13W O15W Cs1 135(2) . 6_556
Cs2 O15W Cs1 101.9(6) . 6_556
O13W O18W Cs2 78.4(11) . .

loop_
_geom_bond_atom_site_label_1
_geom_bond_atom_site_label_2
_geom_bond_distance
_geom_bond_site_symmetry_2
Mo1 O1 1.702(3) .
Mo1 O2 1.719(3) .
Mo1 O3 1.864(3) .
Mo1 O4 1.954(3) .
Mo1 O5 2.328(3) .
Mo1 O6 2.352(3) .
Mo1 Mo2 3.1939(5) .
Mo1 K1 3.8646(15) 6_656
Mo1 Cs2 4.119(2) 3_655
Mo1 Cs1 4.1762(6) 3_655
Mo2 O7 1.709(3) .
Mo2 O8 1.711(3) .
Mo2 O9 1.825(3) .
Mo2 O3 2.018(3) .
Mo2 O5 2.280(3) .
Mo2 O6 2.360(3) .
Mo2 K1 3.8210(14) 6_656
Mo2 Cs2 3.933(2) .
Mo2 Cs1 4.1087(5) .
Mo3 O11 1.707(3) .
Mo3 O10 1.713(3) .
Mo3 O12 1.880(3) .
Mo3 O9 2.040(3) .
Mo3 O13 2.163(3) .
Mo3 O14 2.222(3) .
Mo3 K1 4.0725(14) .
Mo3 Cs2 4.1272(19) .
Mo3 Cs1 4.2046(5) .
Mo4 O15 1.707(3) .
Mo4 O16 1.717(3) .
Mo4 O12 1.915(3) .
Mo4 O17 2.017(3) .
Mo4 O18 2.145(2) .
Mo4 O19 2.253(3) .
Mo4 K1 3.7925(14) .
Mo5 O21 1.710(3) .
Mo5 O20 1.719(3) .
Mo5 O17 1.847(3) .
Mo5 O22 2.009(3) .
Mo5 O24 2.286(3) .
Mo5 O23 2.288(3) .
Mo5 Mo6 3.1925(5) .
Mo6 O25 1.690(4) .
Mo6 O26 1.711(4) .
Mo6 O22 1.869(3) .
Mo6 O27 1.953(3) .
Mo6 O24 2.354(3) .
Mo6 O23 2.378(3) .
Mo6 Cs1 4.1874(5) 5_656
P1 O28 1.504(3) .
P1 O14 1.518(3) .
P1 O6 1.562(3) .
P1 C1 1.844(4) .
P1 Cs1 4.0982(10) 3_655
P2 O29 1.498(3) .
P2 O13 1.519(3) .
P2 O5 1.562(3) .
P2 C1 1.837(4) .
P2 Cs2 4.073(2) 3_655
P3 O30 1.501(3) .
P3 O19 1.513(3) .
P3 O24 1.558(3) .
P3 C7 1.823(4) .
P4 O31 1.503(3) .
P4 O18 1.513(3) .
P4 O23 1.555(3) .
P4 C7 1.850(4) .
O1 Cs1 3.231(4) 3_655
O2 K1 3.204(4) 6_656
O2 Cs2 3.299(4) 3_655
O3 K1 3.158(3) 6_656
O4 C1 1.442(4) .
O4 Cs2 3.190(3) 3_655
O4 Cs1 3.336(3) 3_655
O5 K1 3.232(3) 6_656
O7 Cs2 3.030(4) .
O8 K1 2.945(4) 6_656
O8 Cs1 3.147(3) .
O9 Cs2 3.262(3) .
O9 Cs1 3.475(3) .
O10 Cs1 3.080(3) .
O11 Cs2 3.050(4) .
O11 K1 3.255(4) .
O14 K1 2.897(3) .
O15 K1 3.076(3) .
O16 K1 3.241(3) .
O25 Cs1 3.666(4) 5_656
O26 Cs1 3.220(3) 5_656
O27 C7 1.445(4) .
O28 Cs1 3.180(3) 3_655
O29 Cs2 3.175(4) 3_655
C1 C2 1.530(5) .
C2 C3 1.526(5) .
C2 H2A 0.9700 .
C2 H2B 0.9700 .
C3 C4 1.503(6) .
C3 H3A 0.9700 .
C3 H3B 0.9700 .
C4 N5 1.476(6) .
C4 H4A 0.9700 .
C4 H4B 0.9700 .
N5 C6 1.482(5) .
N5 H5A 0.9000 .
N5 H5B 0.9000 .
C6 H6A 0.9600 .
C6 H6B 0.9600 .
C6 H6C 0.9600 .
C7 C8 1.529(5) .
C8 C9 1.524(6) .
C8 H8A 0.9700 .
C8 H8B 0.9700 .
C9 C10 1.509(6) .
C9 H9A 0.9700 .
C9 H9B 0.9700 .
C10 N11 1.483(6) .
C10 H10A 0.9700 .
C10 H10B 0.9700 .
N11 C12 1.487(6) .
N11 H11A 0.9000 .
N11 H11B 0.9000 .
C12 H12A 0.9600 .
C12 H12B 0.9600 .
C12 H12C 0.9600 .
Cs1 O28 3.180(3) 3_645
Cs1 O26 3.220(3) 5_656
Cs1 O1 3.231(4) 3_645
Cs1 O4 3.336(3) 3_645
Cs1 O7W 3.352(5) .
Cs1 O15W 3.39(2) 6_656
Cs1 O25 3.666(4) 5_656
Cs1 P1 4.0982(10) 3_645
Cs2 O7W 2.786(5) 6_556
Cs2 O18W 3.00(3) .
Cs2 O14W 3.066(14) 3_645
Cs2 O29 3.175(4) 3_645
Cs2 O13W 3.179(15) .
Cs2 O4 3.190(3) 3_645
Cs2 O15W 3.23(2) .
Cs2 O2 3.298(4) 3_645
K1 O8 2.945(4) 6_556
K1 O5W 3.029(6) .
K1 O3 3.158(3) 6_556
K1 O2 3.204(4) 6_556
K1 O5 3.232(3) 6_556
K1 Mo2 3.8210(13) 6_556
K1 Mo1 3.8646(15) 6_556
O7W Cs2 2.786(5) 6_656
O10W O14W 1.782(15) .
O11W O12W 1.298(15) .
O13W O15W 0.87(3) .
O13W O18W 1.81(3) .
O14W Cs2 3.066(14) 3_655
O15W Cs1 3.39(2) 6_556
O16W O17W 0.87(3) .
